data_7249167
loop_
_publ_author_name
'Alc&#xe1;ntar-Zavala, Eleazar'
'Delgado-Vargas, Francisco'
'Mar&#xed;n-Gonz&#xe1;lez, Fabricio'
'Angulo, Gabriela L&#xf3;pez'
'Aguirre-Madrigal, Hugo Enrique'
'Ochoa-Ter&#xe1;n, Adri&#xe1;n'
'Rodr&#xed;guez-Vega, Gibr&#xe1;n'
'Aguirre-Hern&#xe1;ndez, Gerardo'
'Montes-Avila, Julio'

_publ_section_title
;
 Design, synthesis, and exploration of antibacterial activity of
 6<i>H</i>-1,2-oxazin-6-ones.
;
_journal_issue 33
_journal_name_full 'RSC advances'
_journal_page_first 23828
_journal_page_last 23839
_journal_paper_doi 10.1039/d4ra04220d
_journal_volume 14
_journal_year 2024
_chemical_formula_moiety 'C18 H15 N O3'
_chemical_formula_sum 'C18 H15 N O3'
_chemical_formula_weight 293.31
_chemical_name_systematic 3-(4-methoxyphenyl)-5-(p-tolyl)-6H-1,2-oxazin-6-one
_space_group_crystal_system monoclinic
_space_group_IT_number 14
_space_group_name_Hall '-P 2yn'
_space_group_name_H-M_alt 'P 1 21/n 1'
_atom_sites_solution_hydrogens geom
_atom_sites_solution_primary iterative
_audit_creation_date 2024-04-25
_audit_creation_method
;
Olex2 1.3-ac4
(compiled 2020.11.27 svn.r5f609507 for Rigaku Oxford Diffraction, GUI svn.r6214)
;
_audit_update_record
;
2024-06-09 deposited with the CCDC.	2024-07-23 downloaded from the CCDC.
;
_cell_angle_alpha 90
_cell_angle_beta 90
_cell_angle_gamma 90
_cell_formula_units_Z 4
_cell_length_a 5.0224(7)
_cell_length_b 13.540(2)
_cell_length_c 21.561(3)
_cell_measurement_reflns_used 2015
_cell_measurement_temperature 293(2)
_cell_measurement_theta_max 26.0560
_cell_measurement_theta_min 4.1780
_cell_volume 1466.2(4)
_computing_cell_refinement 'CrysAlisPro 1.171.41.119a (Rigaku OD, 2021)'
_computing_data_collection 'CrysAlisPro 1.171.41.119a (Rigaku OD, 2021)'
_computing_data_reduction 'CrysAlisPro 1.171.41.119a (Rigaku OD, 2021)'
_computing_molecular_graphics 'Olex2 1.3-ac4 (Dolomanov et al., 2009)'
_computing_publication_material 'Olex2 1.3-ac4 (Dolomanov et al., 2009)'
_computing_structure_refinement 'SHELXL 2018/3 (Sheldrick, 2015)'
_computing_structure_solution 'olex2.solve 1.3-ac4 (Bourhis et al., 2015)'
_diffrn_ambient_environment air
_diffrn_ambient_temperature 293(2)
_diffrn_detector 'CCD plate'
_diffrn_detector_area_resol_mean 5.1970
_diffrn_detector_type AtlasS2
_diffrn_measured_fraction_theta_full 0.984
_diffrn_measured_fraction_theta_max 0.853
_diffrn_measurement_details
;
List of Runs (angles in degrees, time in seconds):

  # Type    Start    End  Width  t~exp~   \w     \q     \k     \f   Frames
#--------------------------------------------------------------------------
  1  \w    -51.00  70.00   1.00   29.55    --  -10.19  19.00  30.00  121
  2  \w    -13.00  85.00   1.00   29.55    --   11.05  38.00-120.00   98
  3  \w    -15.00  10.00   1.00   29.55    --   11.05 -99.00-120.00   25
;
_diffrn_measurement_device 'four-circle diffractometer'
_diffrn_measurement_device_type 'SuperNova, Dual, Cu at home/near, AtlasS2'
_diffrn_measurement_method '\w scans'
_diffrn_orient_matrix_type 'CrysAlisPro convention (1999,Acta A55,543-557)'
_diffrn_orient_matrix_UB_11 -0.0338302000
_diffrn_orient_matrix_UB_12 0.0285239000
_diffrn_orient_matrix_UB_13 0.0264006000
_diffrn_orient_matrix_UB_21 -0.0379443000
_diffrn_orient_matrix_UB_22 -0.0435717000
_diffrn_orient_matrix_UB_23 0.0158569000
_diffrn_orient_matrix_UB_31 0.1318565000
_diffrn_orient_matrix_UB_32 -0.0052004000
_diffrn_orient_matrix_UB_33 0.0115976000
_diffrn_radiation_monochromator mirror
_diffrn_radiation_probe x-ray
_diffrn_radiation_type MoK\a
_diffrn_radiation_wavelength 0.71073
_diffrn_reflns_av_R_equivalents 0.0403
_diffrn_reflns_av_unetI/netI 0.0490
_diffrn_reflns_Laue_measured_fraction_full 0.984
_diffrn_reflns_Laue_measured_fraction_max 0.853
_diffrn_reflns_limit_h_max 5
_diffrn_reflns_limit_h_min -6
_diffrn_reflns_limit_k_max 18
_diffrn_reflns_limit_k_min -13
_diffrn_reflns_limit_l_max 29
_diffrn_reflns_limit_l_min -26
_diffrn_reflns_number 9792
_diffrn_reflns_point_group_measured_fraction_full 0.984
_diffrn_reflns_point_group_measured_fraction_max 0.853
_diffrn_reflns_theta_full 25.242
_diffrn_reflns_theta_max 29.489
_diffrn_reflns_theta_min 3.554
_diffrn_source 'micro-focus sealed X-ray tube'
_diffrn_source_type 'SuperNova (Mo) X-ray Source'
_exptl_absorpt_coefficient_mu 0.091
_exptl_absorpt_correction_T_max 1.00000
_exptl_absorpt_correction_T_min 0.71254
_exptl_absorpt_correction_type multi-scan
_exptl_absorpt_process_details
;
CrysAlisPro 1.171.41.119a (Rigaku Oxford Diffraction, 2021)
Empirical absorption correction using spherical harmonics,
implemented in SCALE3 ABSPACK scaling algorithm.
;
_exptl_crystal_colour 'translucent pale orange'
_exptl_crystal_density_diffrn 1.329
_exptl_crystal_description block
_exptl_crystal_F_000 616
_exptl_crystal_size_max 0.324
_exptl_crystal_size_mid 0.154
_exptl_crystal_size_min 0.112
_refine_diff_density_max 0.160
_refine_diff_density_min -0.230
_refine_diff_density_rms 0.039
_refine_ls_extinction_method none
_refine_ls_goodness_of_fit_ref 1.049
_refine_ls_hydrogen_treatment constr
_refine_ls_matrix_type full
_refine_ls_number_parameters 201
_refine_ls_number_reflns 3460
_refine_ls_number_restraints 0
_refine_ls_restrained_S_all 1.049
_refine_ls_R_factor_all 0.1102
_refine_ls_R_factor_gt 0.0566
_refine_ls_shift/su_max 0.000
_refine_ls_shift/su_mean 0.000
_refine_ls_structure_factor_coef Fsqd
_refine_ls_weighting_details 'w=1/[\s^2^(Fo^2^)+(0.0448P)^2^+0.3908P] where P=(Fo^2^+2Fc^2^)/3'
_refine_ls_weighting_scheme calc
_refine_ls_wR_factor_gt 0.1212
_refine_ls_wR_factor_ref 0.1471
_reflns_Friedel_coverage 0.000
_reflns_number_gt 2012
_reflns_number_total 3460
_reflns_threshold_expression 'I > 2\s(I)'
_cod_data_source_file d4ra04220d2.cif
_cod_data_source_block oxa-7_auto
_cod_database_code 7249167
_shelx_shelxl_version_number 2018/3
_chemical_oxdiff_formula C18H15NO2
_shelx_space_group_comment
;
The symmetry employed for this shelxl refinement is uniquely defined
by the following loop, which should always be used as a source of
symmetry information in preference to the above space-group names.
They are only intended as comments.
;
_shelx_estimated_absorpt_t_max 0.990
_shelx_estimated_absorpt_t_min 0.971
_reflns_odcompleteness_completeness 96.97
_reflns_odcompleteness_iscentric 1
_reflns_odcompleteness_theta 26.32
_olex2_refinement_description
;
1. Fixed Uiso
 At 1.2 times of:
  All C(H) groups
 At 1.5 times of:
  All C(H,H,H) groups
2.a Aromatic/amide H refined with riding coordinates:
 C2(H2), C6(H6), C7(H7), C9(H9), C10(H10), C13(H13), C14(H14), C16(H16),
 C17(H17)
2.b Idealised Me refined as rotating group:
 C11(H11A,H11B,H11C), C18(H18A,H18B,H18C)
;
_olex2_submission_special_instructions 'No special instructions were received'
_oxdiff_exptl_absorpt_empirical_details
;
Empirical correction (ABSPACK) includes:
- Absorption correction using spherical harmonics
- Frame scaling
;
_oxdiff_exptl_absorpt_empirical_full_max 1.597
_oxdiff_exptl_absorpt_empirical_full_min 0.386

loop_
_space_group_symop_operation_xyz
'x, y, z'
'-x+1/2, y+1/2, -z+1/2'
'-x, -y, -z'
'x-1/2, -y-1/2, z-1/2'

loop_
_atom_site_label
_atom_site_type_symbol
_atom_site_fract_x
_atom_site_fract_y
_atom_site_fract_z
_atom_site_U_iso_or_equiv
_atom_site_adp_type
_atom_site_occupancy
_atom_site_site_symmetry_order
_atom_site_calc_flag
_atom_site_refinement_flags_posn
_atom_site_refinement_flags_adp
_atom_site_refinement_flags_occupancy
_atom_site_disorder_assembly
_atom_site_disorder_group
O1 O 0.5716(4) 1.19853(13) 0.25060(8) 0.0808(6) Uani 1 1 d . . . . .
O2 O 0.8736(3) 1.16126(11) 0.18269(8) 0.0745(5) Uani 1 1 d . . . . .
O3 O 1.8215(3) 0.76619(12) 0.05354(7) 0.0639(5) Uani 1 1 d . . . . .
N1 N 1.0609(4) 1.09914(14) 0.15379(10) 0.0662(6) Uani 1 1 d . . . . .
C1 C 1.0896(4) 1.01216(16) 0.17736(9) 0.0453(5) Uani 1 1 d . . . . .
C2 C 0.9351(4) 0.97804(16) 0.22908(9) 0.0449(5) Uani 1 1 d . . . . .
H2 H 0.963669 0.914562 0.244148 0.054 Uiso 1 1 calc R U . . .
C3 C 0.7509(4) 1.03500(15) 0.25627(9) 0.0427(5) Uani 1 1 d . . . . .
C4 C 0.7201(5) 1.13523(17) 0.23248(10) 0.0556(6) Uani 1 1 d . . . . .
C5 C 0.5734(4) 0.99938(15) 0.30611(9) 0.0429(5) Uani 1 1 d . . . . .
C6 C 0.4657(4) 1.06153(17) 0.35115(10) 0.0590(6) Uani 1 1 d . . . . .
H6 H 0.512203 1.128006 0.351914 0.071 Uiso 1 1 calc R U . . .
C7 C 0.2906(5) 1.02457(19) 0.39455(10) 0.0654(7) Uani 1 1 d . . . . .
H7 H 0.222722 1.066834 0.424653 0.078 Uiso 1 1 calc R U . . .
C8 C 0.2125(4) 0.92665(18) 0.39473(10) 0.0550(6) Uani 1 1 d . . . . .
C9 C 0.3253(4) 0.86541(17) 0.35129(10) 0.0529(6) Uani 1 1 d . . . . .
H9 H 0.281273 0.798693 0.351252 0.063 Uiso 1 1 calc R U . . .
C10 C 0.5024(4) 0.90071(16) 0.30773(9) 0.0484(5) Uani 1 1 d . . . . .
H10 H 0.575477 0.857373 0.278916 0.058 Uiso 1 1 calc R U . . .
C11 C 0.0107(5) 0.8881(2) 0.44023(12) 0.0794(8) Uani 1 1 d . . . . .
H11A H -0.046888 0.823580 0.427563 0.119 Uiso 1 1 calc R U . . .
H11B H -0.139496 0.931907 0.441466 0.119 Uiso 1 1 calc R U . . .
H11C H 0.089727 0.884229 0.480698 0.119 Uiso 1 1 calc R U . . .
C12 C 1.2867(4) 0.94861(16) 0.14541(8) 0.0432(5) Uani 1 1 d . . . . .
C13 C 1.4605(4) 0.98866(17) 0.10194(9) 0.0503(5) Uani 1 1 d . . . . .
H13 H 1.454700 1.056118 0.093948 0.060 Uiso 1 1 calc R U . . .
C14 C 1.6412(4) 0.93062(18) 0.07039(9) 0.0530(6) Uani 1 1 d . . . . .
H14 H 1.754208 0.958897 0.041200 0.064 Uiso 1 1 calc R U . . .
C15 C 1.6540(4) 0.83082(17) 0.08219(9) 0.0482(5) Uani 1 1 d . . . . .
C16 C 1.4847(4) 0.78979(18) 0.12580(10) 0.0534(6) Uani 1 1 d . . . . .
H16 H 1.493338 0.722504 0.134231 0.064 Uiso 1 1 calc R U . . .
C17 C 1.3035(4) 0.84803(17) 0.15677(9) 0.0501(5) Uani 1 1 d . . . . .
H17 H 1.190432 0.819397 0.185817 0.060 Uiso 1 1 calc R U . . .
C18 C 1.9849(5) 0.8027(2) 0.00475(11) 0.0742(8) Uani 1 1 d . . . . .
H18A H 1.874613 0.829870 -0.027355 0.111 Uiso 1 1 calc R U . . .
H18B H 2.089807 0.749693 -0.011905 0.111 Uiso 1 1 calc R U . . .
H18C H 2.100641 0.853175 0.020607 0.111 Uiso 1 1 calc R U . . .

loop_
_atom_site_aniso_label
_atom_site_aniso_U_11
_atom_site_aniso_U_22
_atom_site_aniso_U_33
_atom_site_aniso_U_23
_atom_site_aniso_U_13
_atom_site_aniso_U_12
O1 0.1067(14) 0.0491(11) 0.0865(13) 0.0054(9) 0.0449(11) 0.0169(10)
O2 0.0985(13) 0.0394(10) 0.0858(12) 0.0041(8) 0.0466(10) 0.0022(8)
O3 0.0607(9) 0.0682(12) 0.0628(10) -0.0057(8) 0.0182(7) 0.0084(8)
N1 0.0812(14) 0.0444(12) 0.0731(13) -0.0006(10) 0.0367(11) -0.0018(10)
C1 0.0477(11) 0.0440(13) 0.0442(11) -0.0011(10) 0.0100(9) -0.0076(9)
C2 0.0455(11) 0.0455(13) 0.0437(10) 0.0035(9) 0.0091(9) 0.0004(9)
C3 0.0470(11) 0.0415(13) 0.0397(10) -0.0018(9) 0.0066(8) -0.0039(9)
C4 0.0676(14) 0.0450(14) 0.0542(13) -0.0036(11) 0.0190(10) -0.0028(11)
C5 0.0462(11) 0.0406(13) 0.0420(10) -0.0011(9) 0.0095(8) 0.0022(9)
C6 0.0735(15) 0.0464(14) 0.0573(13) -0.0077(11) 0.0214(11) -0.0011(11)
C7 0.0822(16) 0.0598(17) 0.0541(13) -0.0028(12) 0.0314(12) 0.0111(13)
C8 0.0599(13) 0.0549(16) 0.0502(12) 0.0095(11) 0.0197(10) 0.0103(11)
C9 0.0620(13) 0.0437(13) 0.0530(12) 0.0055(10) 0.0155(10) 0.0022(10)
C10 0.0565(12) 0.0452(14) 0.0434(11) -0.0008(9) 0.0149(9) 0.0073(10)
C11 0.0808(17) 0.084(2) 0.0734(17) 0.0176(15) 0.0395(14) 0.0085(14)
C12 0.0420(11) 0.0479(14) 0.0397(10) 0.0014(9) 0.0077(8) -0.0061(9)
C13 0.0509(12) 0.0502(14) 0.0498(11) 0.0067(10) 0.0105(9) -0.0038(10)
C14 0.0469(12) 0.0669(17) 0.0452(11) 0.0054(11) 0.0141(9) -0.0051(11)
C15 0.0408(11) 0.0599(16) 0.0439(11) -0.0058(10) 0.0045(9) 0.0019(10)
C16 0.0554(13) 0.0493(14) 0.0555(12) 0.0013(11) 0.0097(10) -0.0016(10)
C17 0.0507(12) 0.0538(15) 0.0458(11) 0.0023(10) 0.0136(9) -0.0057(10)
C18 0.0651(15) 0.096(2) 0.0613(14) -0.0076(14) 0.0234(12) 0.0113(14)

loop_
_atom_type_symbol
_atom_type_description
_atom_type_scat_dispersion_real
_atom_type_scat_dispersion_imag
_atom_type_scat_source
C C 0.0033 0.0016 'International Tables Vol C Tables 4.2.6.8 and 6.1.1.4'
H H 0.0000 0.0000 'International Tables Vol C Tables 4.2.6.8 and 6.1.1.4'
N N 0.0061 0.0033 'International Tables Vol C Tables 4.2.6.8 and 6.1.1.4'
O O 0.0106 0.0060 'International Tables Vol C Tables 4.2.6.8 and 6.1.1.4'

loop_
_geom_angle_atom_site_label_1
_geom_angle_atom_site_label_2
_geom_angle_atom_site_label_3
_geom_angle
_geom_angle_site_symmetry_1
_geom_angle_site_symmetry_3
_geom_angle_publ_flag
C4 O2 N1 124.76(17) . . ?
C15 O3 C18 117.92(19) . . ?
C1 N1 O2 116.47(17) . . ?
N1 C1 C2 122.64(19) . . ?
N1 C1 C12 114.93(17) . . ?
C2 C1 C12 122.39(19) . . ?
C3 C2 C1 121.9(2) . . ?
C2 C3 C4 117.05(18) . . ?
C2 C3 C5 123.18(19) . . ?
C4 C3 C5 119.70(17) . . ?
O1 C4 O2 114.9(2) . . ?
O1 C4 C3 127.9(2) . . ?
O2 C4 C3 117.13(18) . . ?
C6 C5 C3 122.93(19) . . ?
C10 C5 C3 119.30(17) . . ?
C10 C5 C6 117.75(18) . . ?
C7 C6 C5 120.1(2) . . ?
C6 C7 C8 122.1(2) . . ?
C7 C8 C11 121.7(2) . . ?
C9 C8 C7 117.40(19) . . ?
C9 C8 C11 120.9(2) . . ?
C8 C9 C10 121.4(2) . . ?
C9 C10 C5 121.21(19) . . ?
C13 C12 C1 120.4(2) . . ?
C17 C12 C1 121.93(17) . . ?
C17 C12 C13 117.65(19) . . ?
C14 C13 C12 121.5(2) . . ?
C15 C14 C13 119.92(19) . . ?
O3 C15 C14 125.16(18) . . ?
O3 C15 C16 115.4(2) . . ?
C14 C15 C16 119.39(19) . . ?
C17 C16 C15 120.4(2) . . ?
C16 C17 C12 121.14(19) . . ?

loop_
_geom_bond_atom_site_label_1
_geom_bond_atom_site_label_2
_geom_bond_distance
_geom_bond_site_symmetry_2
_geom_bond_publ_flag
O1 C4 1.202(3) . ?
O2 N1 1.407(2) . ?
O2 C4 1.368(2) . ?
O3 C15 1.362(2) . ?
O3 C18 1.423(3) . ?
N1 C1 1.291(3) . ?
C1 C2 1.435(3) . ?
C1 C12 1.482(3) . ?
C2 C3 1.340(3) . ?
C3 C4 1.459(3) . ?
C3 C5 1.477(2) . ?
C5 C6 1.394(3) . ?
C5 C10 1.383(3) . ?
C6 C7 1.378(3) . ?
C7 C8 1.383(3) . ?
C8 C9 1.373(3) . ?
C8 C11 1.504(3) . ?
C9 C10 1.379(3) . ?
C12 C13 1.391(3) . ?
C12 C17 1.386(3) . ?
C13 C14 1.380(3) . ?
C14 C15 1.377(3) . ?
C15 C16 1.384(3) . ?
C16 C17 1.377(3) . ?
